data_1511087
loop_
_publ_author_name
'Oesterreicher, H.'
'Foley, B.'
'Yelon, W.B.'
'Abache, C.'

_publ_section_title
;
 Spin reorientation in Nd Dy Fe14 B Dy (Fe1-x Bx)2 (x=0-0.3)
;
_journal_name_full 'Journal of Applied Physics'
_journal_page_first 2982
_journal_page_last 2984
_journal_paper_doi 10.1063/1.337748
_journal_volume 60
_journal_year 1986
_chemical_formula_sum 'B Dy Fe14 Nd'
_chemical_name_systematic '(Dy Nd) Fe14 B'
_space_group_IT_number 136
_symmetry_space_group_name_Hall '-P 4n 2n'
_symmetry_space_group_name_H-M 'P 42/m n m'
_cell_angle_alpha 90
_cell_angle_beta 90
_cell_angle_gamma 90
_cell_formula_units_Z 4
_cell_length_a 8.777
_cell_length_b 8.777
_cell_length_c 12.092
_cell_volume 931.516
_citation_journal_id_ASTM JAPIAU
_cod_data_source_file boron0-1_186.cif
_cod_data_source_block B1Dy1Fe14Nd1
_cod_original_cell_volume 931.5161
_cod_original_formula_sum 'B1 Dy1 Fe14 Nd1'
_cod_database_code 1511087

loop_
_symmetry_equiv_pos_as_xyz
x,y,z
-y+1/2,x+1/2,z+1/2
-x,-y,z
y+1/2,-x+1/2,z+1/2
x+1/2,-y+1/2,-z+1/2
y,x,-z
-x+1/2,y+1/2,-z+1/2
-y,-x,-z
-x,-y,-z
y-1/2,-x-1/2,-z-1/2
x,y,-z
-y-1/2,x-1/2,-z-1/2
-x-1/2,y-1/2,z-1/2
-y,-x,z
x-1/2,-y-1/2,z-1/2
y,x,z

loop_
_atom_site_label
_atom_site_type_symbol
_atom_site_fract_x
_atom_site_fract_y
_atom_site_fract_z
_atom_site_occupancy
_atom_site_U_iso_or_equiv
Nd1 Nd 0.2731 0.2731 0 0.62 0.0
Nd2 Nd 0.1504 0.8496 0 0.38 0.0
Fe5 Fe 0.224 0.5674 0.1271 1 0.0
Fe4 Fe 0.3173 0.3173 0.2459 1 0.0
Fe3 Fe 0.0981 0.0981 0.2032 1 0.0
B1 B 0.371 0.629 0 1 0.0
Dy2 Dy 0.1332 0.8668 0 0.62 0.0
Fe2 Fe 0 0 0.6141 1 0.0
Fe1 Fe 0 0.5 0 1 0.0
Dy1 Dy 0.2495 0.2495 0 0.38 0.0
Fe6 Fe 0.0372 0.3587 0.1745 1 0.0
